data_1531858
loop_
_publ_author_name
'Merlo, F.'
'Palenzona, A.'
'Pani, M.'

_publ_section_title
;
 Yb2 Ge, Eu2 Ge and Eu2 Si: new (Pb Cl2)-type compounds
;
_journal_name_full 'Journal of Alloys Compd.'
_journal_page_first 173
_journal_page_last 175
_journal_volume 348
_journal_year 2003
_chemical_formula_sum 'Ge Yb2'
_chemical_name_systematic 'Yb2 Ge'
_space_group_IT_number 62
_symmetry_space_group_name_Hall '-P 2ac 2n'
_symmetry_space_group_name_H-M 'P n m a'
_cell_angle_alpha 90
_cell_angle_beta 90
_cell_angle_gamma 90
_cell_formula_units_Z 4
_cell_length_a 7.567
_cell_length_b 4.822
_cell_length_c 9.022
_cell_volume 329.195
_citation_journal_id_ASTM JALCEU
_cod_data_source_file Merlo_JALCEU_2003_1266.cif
_cod_data_source_block Ge1Yb2
_cod_original_cell_volume 329.1954
_cod_original_formula_sum 'Ge1 Yb2'
_cod_database_code 1531858

loop_
_symmetry_equiv_pos_as_xyz
x,y,z
-x+1/2,-y,z+1/2
x+1/2,-y+1/2,-z+1/2
-x,y+1/2,-z
-x,-y,-z
x-1/2,y,-z-1/2
-x-1/2,y-1/2,z-1/2
x,-y-1/2,z

loop_
_atom_site_label
_atom_site_type_symbol
_atom_site_fract_x
_atom_site_fract_y
_atom_site_fract_z
_atom_site_occupancy
_atom_site_U_iso_or_equiv
Ge1 Ge 0.2527 0.25 0.394 1 0.0
Yb1 Yb 0.02094 0.25 0.68091 1 0.0
Yb2 Yb 0.15515 0.25 0.07414 1 0.0
